data_8000375
loop_
_publ_author_name
'Andrzejewski, Micha\/l'
'Katrusiak, Andrzej'

_publ_section_title
;
 Piezochromic Porous Metal-Organic Framework.
;
_journal_issue 1
_journal_name_full 'The journal of physical chemistry letters'
_journal_page_first 279
_journal_page_last 284
_journal_paper_doi 10.1021/acs.jpclett.6b02458
_journal_volume 8
_journal_year 2017
_chemical_formula_moiety 'C14 H18 Co N2 O5'
_chemical_formula_sum 'C14 H18 Co N2 O5'
_chemical_formula_weight 353.23
_chemical_name_common AMU1
_chemical_name_systematic
;
Co(1,4-benzenedicarboxylate)(1,4-diazabicyclo[2.2.2]octane)H2O
;
_space_group_crystal_system triclinic
_space_group_IT_number 1
_space_group_name_Hall 'P 1'
_space_group_name_H-M_alt 'P 1'
_atom_sites_solution_hydrogens mixed
_atom_sites_solution_primary direct
_audit_creation_date 2016-07-12
_audit_creation_method
;
Olex2 1.2
(compiled 2016.02.19 svn.r3266 for OlexSys, GUI svn.r5155)
;
_cell_angle_alpha 90.00(9)
_cell_angle_beta 95.21(17)
_cell_angle_gamma 92.76(6)
_cell_formula_units_Z 1
_cell_length_a 5.958(6)
_cell_length_b 7.069(3)
_cell_length_c 10.669(6)
_cell_measurement_reflns_used 833
_cell_measurement_temperature 296(2)
_cell_measurement_theta_max 51.936
_cell_measurement_theta_min 9.806
_cell_volume 447.0(6)
_computing_molecular_graphics 'Olex2 (Dolomanov et al., 2009)'
_computing_publication_material 'Olex2 (Dolomanov et al., 2009)'
_computing_structure_refinement 'ShelXL (Sheldrick, 2015)'
_computing_structure_solution 'ShelXS (Sheldrick, 2008)'
_diffrn_ambient_temperature 296(2)
_diffrn_measured_fraction_theta_full 0.254
_diffrn_measured_fraction_theta_max 0.254
_diffrn_measurement_device_type 'multiwire proportional'
_diffrn_measurement_method 'phi and omega scans'
_diffrn_radiation_monochromator graphite
_diffrn_radiation_type MoK\a
_diffrn_radiation_wavelength 0.71073
_diffrn_reflns_av_R_equivalents 0.0646
_diffrn_reflns_av_unetI/netI 0.0854
_diffrn_reflns_Laue_measured_fraction_full 0.254
_diffrn_reflns_Laue_measured_fraction_max 0.254
_diffrn_reflns_limit_h_max 6
_diffrn_reflns_limit_h_min -7
_diffrn_reflns_limit_k_max 8
_diffrn_reflns_limit_k_min -8
_diffrn_reflns_limit_l_max 4
_diffrn_reflns_limit_l_min -4
_diffrn_reflns_number 2035
_diffrn_reflns_point_group_measured_fraction_full 0.254
_diffrn_reflns_point_group_measured_fraction_max 0.254
_diffrn_reflns_theta_full 25.968
_diffrn_reflns_theta_max 25.968
_diffrn_reflns_theta_min 4.903
_exptl_absorpt_coefficient_mu 0.981
_exptl_absorpt_correction_T_max 0.909
_exptl_absorpt_correction_T_min 0.892
_exptl_absorpt_correction_type multi-scan
_exptl_absorpt_process_details
;
Data were collected and reduced by program CrysAlisPro, 
and SCALE3 ABSPACK was used for absorption correction
;
_exptl_crystal_colour orange/yellow
_exptl_crystal_density_diffrn 1.312
_exptl_crystal_description plate
_exptl_crystal_F_000 183
_exptl_crystal_size_max 0.3
_exptl_crystal_size_mid 0.1
_exptl_crystal_size_min 0.1
_refine_diff_density_max 1.241
_refine_diff_density_min -0.586
_refine_diff_density_rms 0.213
_refine_ls_abs_structure_details
;
 Refined as a perfect inversion twin.
;
_refine_ls_abs_structure_Flack 0.5
_refine_ls_extinction_method none
_refine_ls_goodness_of_fit_ref 2.044
_refine_ls_hydrogen_treatment constr
_refine_ls_matrix_type full
_refine_ls_number_parameters 71
_refine_ls_number_reflns 833
_refine_ls_number_restraints 38
_refine_ls_restrained_S_all 2.631
_refine_ls_R_factor_all 0.3178
_refine_ls_R_factor_gt 0.2571
_refine_ls_shift/su_max 0.000
_refine_ls_shift/su_mean 0.000
_refine_ls_structure_factor_coef Fsqd
_refine_ls_weighting_details 'w=1/[\s^2^(Fo^2^)+(0.2000P)^2^] where P=(Fo^2^+2Fc^2^)/3'
_refine_ls_weighting_scheme calc
_refine_ls_wR_factor_gt 0.5378
_refine_ls_wR_factor_ref 0.5806
_reflns_Friedel_coverage 1.000
_reflns_Friedel_fraction_full 0.254
_reflns_Friedel_fraction_max 0.254
_reflns_number_gt 474
_reflns_number_total 833
_reflns_threshold_expression 'I > 2\s(I)'
_cod_data_source_file jz6b02458_si_004.cif
_cod_data_source_block 065GPa_P1_oil
_cod_database_code 8000375
_shelx_space_group_comment
;
The symmetry employed for this shelxl refinement is uniquely defined
by the following loop, which should always be used as a source of
symmetry information in preference to the above space-group names.
They are only intended as comments.
;
_olex2_refinement_description
;
1. Fixed Uiso
 At 1.2 times of:
  All C(H) groups, All C(H,H) groups
 At 1.5 times of:
  All O(H,H) groups
2. Restrained distances
 O2-C7
 1.23 with sigma of 0.001
 C7-O1
 1.23 with sigma of 0.001
 O3-C8
 1.23 with sigma of 0.001
 C8-O4
 1.23 with sigma of 0.001
 C7-C1
 1.48 with sigma of 0.001
 C4-C8
 1.48 with sigma of 0.001
 C1-C6
 1.38 with sigma of 0.001
 C6-C5
 1.38 with sigma of 0.001
 C5-C4
 1.38 with sigma of 0.001
 C4-C3
 1.38 with sigma of 0.001
 C3-C2
 1.38 with sigma of 0.001
 C2-C1
 1.38 with sigma of 0.001
 N1-C9
 1.48 with sigma of 0.001
 N1-C13
 1.48 with sigma of 0.001
 N1-C11
 1.48 with sigma of 0.001
 C12-N2
 1.48 with sigma of 0.001
 N2-C10
 1.48 with sigma of 0.001
 N2-C14
 1.48 with sigma of 0.001
 C12-C11
 1.52 with sigma of 0.001
 C10-C9
 1.52 with sigma of 0.001
 C14-C13
 1.52 with sigma of 0.001
 O2-Co1 \\sim Co1-O1
 with sigma of 0.02
 O4-C4 \\sim C4-O3
 with sigma of 0.02
 O2-C1 \\sim C1-O1
 with sigma of 0.02
 C2-C7 \\sim C7-C6
 with sigma of 0.02
 C10-C14 \\sim C14-C12
 with sigma of 0.02
3. Restrained planarity
 O2, O1, O4, C8, O3, C7, C6, C1, C2, C3, C4, C5
 with sigma of 0.1
4. Uiso/Uaniso restraints and constraints
Uiso(C6) = Uiso(C1) = Uiso(C2) = Uiso(C3) = Uiso(C4) = Uiso(C5) = Uiso(C7) =
Uiso(C8)
5.a Rotating group:
 O1W(H1WA,H1WB)
5.b Secondary CH2 refined with riding coordinates:
 C11(H11A,H11B), C9(H9A,H9B), C12(H12A,H12B), C10(H10A,H10B), C14(H14A,H14B),
 C13(H13A,H13B)
5.c Aromatic/amide H refined with riding coordinates:
 C6(H6), C2(H2), C3(H3), C5(H5)
5.d Fitted hexagon refined as free rotating group:
 C6(C1,C2,C3,C4,C5)
;
_olex2_submission_special_instructions 'No special instructions were received'

loop_
_space_group_symop_operation_xyz
'x, y, z'

loop_
_atom_site_label
_atom_site_type_symbol
_atom_site_fract_x
_atom_site_fract_y
_atom_site_fract_z
_atom_site_U_iso_or_equiv
_atom_site_adp_type
_atom_site_occupancy
_atom_site_site_symmetry_order
_atom_site_calc_flag
_atom_site_refinement_flags_posn
Co1 Co 0.007(3) 0.008(2) -0.004(5) 0.095(5) Uiso 1 1 d D
O2 O -0.265(6) -0.030(5) 0.137(3) 0.090(16) Uiso 1 1 d D
N1 N -0.001(4) 0.321(5) 0.007(3) 0.070(17) Uiso 1 1 d D
O1 O 0.080(4) 0.013(4) 0.209(5) 0.083(14) Uiso 1 1 d D
N2 N 0.002(4) 0.696(5) -0.006(3) 0.068(16) Uiso 1 1 d D
O1W O 0.341(5) 0.011(4) -0.037(10) 0.023(7) Uiso 1 1 d .
H1WA H 0.4190 0.0310 0.0338 0.034 Uiso 1 1 d GR
H1WB H 0.3730 0.0995 -0.0878 0.034 Uiso 1 1 d GR
O4 O -0.199(7) -0.002(4) 0.834(3) 0.083(14) Uiso 1 1 d D
C11 C -0.239(5) 0.371(4) 0.010(13) 0.10(3) Uiso 1 1 d D
H11A H -0.2985 0.3312 0.0879 0.121 Uiso 1 1 calc R
H11B H -0.3342 0.3160 -0.0608 0.121 Uiso 1 1 calc R
C8 C -0.335(4) -0.021(4) 0.7404(19) 0.093(8) Uiso 1 1 d D
C9 C 0.115(9) 0.397(4) -0.101(4) 0.08(2) Uiso 1 1 d D
H9A H 0.0350 0.3482 -0.1790 0.095 Uiso 1 1 calc R
H9B H 0.2665 0.3520 -0.0962 0.095 Uiso 1 1 calc R
C12 C -0.214(5) 0.585(4) 0.000(11) 0.09(2) Uiso 1 1 d D
H12A H -0.3094 0.6193 -0.0737 0.109 Uiso 1 1 calc R
H12B H -0.2818 0.6345 0.0721 0.109 Uiso 1 1 calc R
O3 O -0.529(5) -0.043(6) 0.771(6) 0.13(2) Uiso 1 1 d D
C7 C -0.121(3) -0.010(3) 0.2266(18) 0.093(8) Uiso 1 1 d D
C10 C 0.126(9) 0.612(4) -0.104(4) 0.10(3) Uiso 1 1 d D
H10A H 0.2824 0.6574 -0.0935 0.117 Uiso 1 1 calc R
H10B H 0.0625 0.6532 -0.1863 0.117 Uiso 1 1 calc R
C6 C -0.006(4) 0.010(3) 0.454(2) 0.093(8) Uiso 1 1 d D
H6 H 0.1428 0.0270 0.4350 0.112 Uiso 1 1 calc R
C1 C -0.179(4) -0.013(3) 0.3585(18) 0.093(8) Uiso 1 1 d DG
C2 C -0.401(4) -0.039(4) 0.388(3) 0.093(8) Uiso 1 1 d DG
H2 H -0.5172 -0.0546 0.3234 0.112 Uiso 1 1 calc R
C3 C -0.450(5) -0.041(4) 0.513(3) 0.093(8) Uiso 1 1 d DG
H3 H -0.5988 -0.0582 0.5319 0.112 Uiso 1 1 calc R
C4 C -0.277(6) -0.018(3) 0.608(2) 0.093(8) Uiso 1 1 d DG
C5 C -0.055(6) 0.008(3) 0.5794(18) 0.093(8) Uiso 1 1 d DG
H5 H 0.0612 0.0234 0.6436 0.112 Uiso 1 1 calc R
C14 C 0.131(8) 0.618(4) 0.106(4) 0.11(3) Uiso 1 1 d D
H14A H 0.0724 0.6680 0.1804 0.134 Uiso 1 1 calc R
H14B H 0.2865 0.6658 0.1064 0.134 Uiso 1 1 calc R
C13 C 0.132(12) 0.404(4) 0.119(4) 0.15(4) Uiso 1 1 d D
H13A H 0.2856 0.3623 0.1236 0.176 Uiso 1 1 calc R
H13B H 0.0654 0.3638 0.1948 0.176 Uiso 1 1 calc R

loop_
_atom_type_symbol
_atom_type_description
_atom_type_scat_dispersion_real
_atom_type_scat_dispersion_imag
_atom_type_scat_source
C C 0.0033 0.0016 'International Tables Vol C Tables 4.2.6.8 and 6.1.1.4'
H H 0.0000 0.0000 'International Tables Vol C Tables 4.2.6.8 and 6.1.1.4'
Co Co 0.3494 0.9721 'International Tables Vol C Tables 4.2.6.8 and 6.1.1.4'
N N 0.0061 0.0033 'International Tables Vol C Tables 4.2.6.8 and 6.1.1.4'
O O 0.0106 0.0060 'International Tables Vol C Tables 4.2.6.8 and 6.1.1.4'

loop_
_geom_angle_atom_site_label_1
_geom_angle_atom_site_label_2
_geom_angle_atom_site_label_3
_geom_angle
_geom_angle_site_symmetry_1
_geom_angle_site_symmetry_3
N1 Co1 O2 91.9(18) . .
N1 Co1 O1 87.1(19) . .
O1 Co1 O2 55.5(14) . .
N2 Co1 O2 85.1(16) 1_545 .
N2 Co1 N1 177(3) 1_545 .
N2 Co1 O1 90.8(18) 1_545 .
O1W Co1 O2 149(2) . .
O1W Co1 N1 94.0(12) . .
O1W Co1 O1 94(2) . .
O1W Co1 N2 88.4(12) . 1_545
O4 Co1 O2 98.8(15) 1_554 .
O4 Co1 N1 92.1(14) 1_554 .
O4 Co1 O1 154(2) 1_554 .
O4 Co1 N2 88.8(18) 1_554 1_545
O4 Co1 O1W 112(2) 1_554 .
C7 O2 Co1 91(2) . .
C11 N1 Co1 108(2) . .
C11 N1 C9 116(6) . .
C11 N1 C13 109(6) . .
C9 N1 Co1 107(2) . .
C13 N1 Co1 113(2) . .
C13 N1 C9 105(4) . .
C7 O1 Co1 93(3) . .
C12 N2 Co1 120(2) . 1_565
C12 N2 C10 108(5) . .
C12 N2 C14 99(3) . .
C10 N2 Co1 115(2) . 1_565
C10 N2 C14 99(3) . .
C14 N2 Co1 113(2) . 1_565
Co1 O1W H1WA 107.7 . .
Co1 O1W H1WB 111.0 . .
H1WA O1W H1WB 109.1 . .
C8 O4 Co1 174(3) . 1_556
N1 C11 H11A 111.7 . .
N1 C11 H11B 111.7 . .
N1 C11 C12 100(3) . .
H11A C11 H11B 109.5 . .
C12 C11 H11A 111.7 . .
C12 C11 H11B 111.7 . .
O4 C8 C4 125(2) . .
O3 C8 O4 111(4) . .
O3 C8 C4 124(3) . .
N1 C9 H9A 109.1 . .
N1 C9 H9B 109.1 . .
N1 C9 C10 112(3) . .
H9A C9 H9B 107.9 . .
C10 C9 H9A 109.1 . .
C10 C9 H9B 109.1 . .
N2 C12 C11 125(3) . .
N2 C12 H12A 106.0 . .
N2 C12 H12B 106.0 . .
C11 C12 H12A 106.0 . .
C11 C12 H12B 106.0 . .
H12A C12 H12B 106.3 . .
O2 C7 O1 120(4) . .
O2 C7 C1 122(2) . .
O1 C7 C1 118(2) . .
N2 C10 C9 113(3) . .
N2 C10 H10A 109.1 . .
N2 C10 H10B 109.1 . .
C9 C10 H10A 109.1 . .
C9 C10 H10B 109.1 . .
H10A C10 H10B 107.8 . .
C1 C6 H6 120.0 . .
C1 C6 C5 120.0 . .
C5 C6 H6 120.0 . .
C6 C1 C7 118.4(10) . .
C2 C1 C7 121.6(10) . .
C2 C1 C6 120.0 . .
C1 C2 H2 120.0 . .
C1 C2 C3 120.0 . .
C3 C2 H2 120.0 . .
C2 C3 H3 120.0 . .
C2 C3 C4 120.0 . .
C4 C3 H3 120.0 . .
C3 C4 C8 119(2) . .
C3 C4 C5 120.0 . .
C5 C4 C8 121(2) . .
C6 C5 H5 120.0 . .
C4 C5 C6 120.0 . .
C4 C5 H5 120.0 . .
N2 C14 H14A 107.9 . .
N2 C14 H14B 107.9 . .
N2 C14 C13 118(3) . .
H14A C14 H14B 107.2 . .
C13 C14 H14A 107.9 . .
C13 C14 H14B 107.9 . .
N1 C13 C14 107(3) . .
N1 C13 H13A 110.3 . .
N1 C13 H13B 110.3 . .
C14 C13 H13A 110.3 . .
C14 C13 H13B 110.3 . .
H13A C13 H13B 108.5 . .

loop_
_geom_bond_atom_site_label_1
_geom_bond_atom_site_label_2
_geom_bond_distance
_geom_bond_site_symmetry_2
Co1 O2 2.31(6) .
Co1 N1 2.21(4) .
Co1 O1 2.27(6) .
Co1 N2 2.21(4) 1_545
Co1 O1W 2.05(4) .
Co1 O4 2.03(5) 1_554
O2 C7 1.230(3) .
N1 C11 1.480(2) .
N1 C9 1.480(2) .
N1 C13 1.480(3) .
O1 C7 1.230(2) .
N2 Co1 2.21(4) 1_565
N2 C12 1.480(2) .
N2 C10 1.480(2) .
N2 C14 1.480(3) .
O1W H1WA 0.8546 .
O1W H1WB 0.8551 .
O4 Co1 2.03(5) 1_556
O4 C8 1.230(3) .
C11 H11A 0.9700 .
C11 H11B 0.9700 .
C11 C12 1.5200(17) .
C8 O3 1.230(2) .
C8 C4 1.4800(19) .
C9 H9A 0.9700 .
C9 H9B 0.9700 .
C9 C10 1.5200(16) .
C12 H12A 0.9700 .
C12 H12B 0.9700 .
C7 C1 1.480(2) .
C10 H10A 0.9700 .
C10 H10B 0.9700 .
C6 H6 0.9300 .
C6 C1 1.3900 .
C6 C5 1.3900 .
C1 C2 1.3900 .
C2 H2 0.9300 .
C2 C3 1.3900 .
C3 H3 0.9300 .
C3 C4 1.3900 .
C4 C5 1.3900 .
C5 H5 0.9300 .
C14 H14A 0.9700 .
C14 H14B 0.9700 .
C14 C13 1.5200(16) .
C13 H13A 0.9700 .
C13 H13B 0.9700 .

loop_
_geom_torsion_atom_site_label_1
_geom_torsion_atom_site_label_2
_geom_torsion_atom_site_label_3
_geom_torsion_atom_site_label_4
_geom_torsion
_geom_torsion_site_symmetry_1
Co1 O2 C7 O1 -2.1(13) .
Co1 O2 C7 C1 178.5(13) .
Co1 N1 C11 C12 -173(7) .
Co1 N1 C9 C10 -179(4) .
Co1 N1 C13 C14 174(4) .
Co1 O1 C7 O2 2.1(14) .
Co1 O1 C7 C1 -178.4(13) .
Co1 N2 C12 C11 -175(9) 1_565
Co1 N2 C10 C9 -180(3) 1_565
Co1 N2 C14 C13 177(5) 1_565
O2 C7 C1 C6 179.8(6) .
O2 C7 C1 C2 -0.4(11) .
N1 C11 C12 N2 -2(14) .
N1 C9 C10 N2 -5(6) .
O1 C7 C1 C6 0.4(10) .
O1 C7 C1 C2 -179.8(6) .
N2 C14 C13 N1 2(7) .
O4 C8 C4 C3 -179.9(7) .
O4 C8 C4 C5 0.2(12) .
C11 N1 C9 C10 61(6) .
C11 N1 C13 C14 -66(7) .
C8 C4 C5 C6 179.9(7) .
C9 N1 C11 C12 -54(10) .
C9 N1 C13 C14 58(6) .
C12 N2 C10 C9 -42(7) .
C12 N2 C14 C13 49(5) .
O3 C8 C4 C3 -0.3(13) .
O3 C8 C4 C5 179.8(8) .
C7 C1 C2 C3 -179.8(7) .
C10 N2 C12 C11 50(13) .
C10 N2 C14 C13 -61(6) .
C6 C1 C2 C3 0.0 .
C1 C6 C5 C4 0.0 .
C1 C2 C3 C4 0.0 .
C2 C3 C4 C8 -179.9(7) .
C2 C3 C4 C5 0.0 .
C3 C4 C5 C6 0.0 .
C5 C6 C1 C7 179.8(7) .
C5 C6 C1 C2 0.0 .
C14 N2 C12 C11 -52(11) .
C14 N2 C10 C9 60(5) .
C13 N1 C11 C12 63(9) .
C13 N1 C9 C10 -59(5) .
